data_7246869
loop_
_publ_author_name
'Artemjev, Alexey A.'
'Kubasov, Alexey S.'
'Kuznetsov, Maxim L.'
'Grudova, Mariya V.'
'Khrustalev, Victor N.'
'Kritchenkov, Andreii S.'
'Tskhovrebov, Alexander G.'

_publ_section_title
;
 Mechanistic investigation of 1,3-dipolar cycloaddition between
 bifunctional 2-pyridylselenyl reagents and nitriles including reactions
 with cyanamides
;
_journal_issue 25
_journal_name_full CrystEngComm
_journal_page_first 3691
_journal_page_last 3701
_journal_paper_doi 10.1039/D3CE00385J
_journal_volume 25
_journal_year 2023
_chemical_formula_moiety 'C7 H8 N5 Se, Cl, H2 O'
_chemical_formula_sum 'C7 H10 Cl N5 O Se'
_chemical_formula_weight 294.61
_space_group_crystal_system monoclinic
_space_group_IT_number 14
_space_group_name_Hall '-P 2ybc'
_space_group_name_H-M_alt 'P 1 21/c 1'
_atom_sites_solution_hydrogens mixed
_audit_creation_date 2023-04-05
_audit_creation_method
;
Olex2 1.5
(compiled 2023.03.06 svn.rbb2c1857 for OlexSys, GUI svn.r6748)
;
_audit_update_record
;
2023-04-05 deposited with the CCDC.	2023-06-01 downloaded from the CCDC.
;
_cell_angle_alpha 90
_cell_angle_beta 111.161(15)
_cell_angle_gamma 90
_cell_formula_units_Z 4
_cell_length_a 7.8986(15)
_cell_length_b 14.662(4)
_cell_length_c 9.851(4)
_cell_measurement_reflns_used 7990
_cell_measurement_temperature 100.0
_cell_measurement_theta_max 33.092
_cell_measurement_theta_min 2.615
_cell_volume 1063.9(6)
_computing_cell_refinement 'SAINT V8.40A (Bruker, 2019)'
_computing_data_reduction 'SAINT V8.40A (Bruker, 2019)'
_computing_molecular_graphics 'Olex2 1.5 (Dolomanov et al., 2009)'
_computing_publication_material 'Olex2 1.5 (Dolomanov et al., 2009)'
_computing_structure_refinement 'SHELXL 2018/3 (Sheldrick, 2015)'
_computing_structure_solution 'SHELXT 2014/5 (Sheldrick, 2014)'
_diffrn_ambient_temperature 100.00
_diffrn_measured_fraction_theta_full 0.989
_diffrn_measured_fraction_theta_max 0.982
_diffrn_measurement_device_type 'Bruker D8 Venture'
_diffrn_radiation_type MoK\a
_diffrn_radiation_wavelength 0.71073
_diffrn_reflns_av_R_equivalents 0.0364
_diffrn_reflns_av_unetI/netI 0.0517
_diffrn_reflns_Laue_measured_fraction_full 0.989
_diffrn_reflns_Laue_measured_fraction_max 0.982
_diffrn_reflns_limit_h_max 12
_diffrn_reflns_limit_h_min -11
_diffrn_reflns_limit_k_max 22
_diffrn_reflns_limit_k_min -17
_diffrn_reflns_limit_l_max 10
_diffrn_reflns_limit_l_min -15
_diffrn_reflns_number 7772
_diffrn_reflns_point_group_measured_fraction_full 0.989
_diffrn_reflns_point_group_measured_fraction_max 0.982
_diffrn_reflns_theta_full 25.242
_diffrn_reflns_theta_max 33.152
_diffrn_reflns_theta_min 2.616
_exptl_absorpt_coefficient_mu 3.762
_exptl_absorpt_correction_T_max 0.7465
_exptl_absorpt_correction_T_min 0.3370
_exptl_absorpt_correction_type multi-scan
_exptl_absorpt_process_details
;
SADABS-2016/2 (Bruker,2016/2) was used for absorption correction.
wR2(int) was 0.1109 before and 0.0463 after correction.
The Ratio of minimum to maximum transmission is 0.4514.
The \l/2 correction factor is Not present.
;
_exptl_crystal_colour yellow
_exptl_crystal_colour_primary yellow
_exptl_crystal_density_diffrn 1.839
_exptl_crystal_description block
_exptl_crystal_F_000 584
_exptl_crystal_size_max 0.6
_exptl_crystal_size_mid 0.4
_exptl_crystal_size_min 0.4
_refine_diff_density_max 1.549
_refine_diff_density_min -1.657
_refine_diff_density_rms 0.162
_refine_ls_extinction_method none
_refine_ls_goodness_of_fit_ref 1.053
_refine_ls_hydrogen_treatment constr
_refine_ls_matrix_type full
_refine_ls_number_parameters 139
_refine_ls_number_reflns 3987
_refine_ls_number_restraints 0
_refine_ls_restrained_S_all 1.053
_refine_ls_R_factor_all 0.0455
_refine_ls_R_factor_gt 0.0387
_refine_ls_shift/su_max 0.001
_refine_ls_shift/su_mean 0.000
_refine_ls_structure_factor_coef Fsqd
_refine_ls_weighting_details 'w=1/[\s^2^(Fo^2^)+(0.0513P)^2^+0.9974P] where P=(Fo^2^+2Fc^2^)/3'
_refine_ls_weighting_scheme calc
_refine_ls_wR_factor_gt 0.1028
_refine_ls_wR_factor_ref 0.1063
_reflns_Friedel_coverage 0.000
_reflns_number_gt 3434
_reflns_number_total 3987
_reflns_threshold_expression 'I > 2\s(I)'
_cod_data_source_file d3ce00385j2.cif
_cod_data_source_block mo_21kub116_0m_a
_cod_depositor_comments 'Adding full bibliography for 7246868--7246875.cif.'
_cod_database_code 7246869
_shelx_shelxl_version_number 2018/3
_shelx_space_group_comment
;
The symmetry employed for this shelxl refinement is uniquely defined
by the following loop, which should always be used as a source of
symmetry information in preference to the above space-group names.
They are only intended as comments.
;
_shelx_estimated_absorpt_t_max 0.315
_shelx_estimated_absorpt_t_min 0.211
_olex2_refinement_description
;
1. Fixed Uiso
 At 1.2 times of:
  All C(H) groups, All N(H,H) groups
 At 1.5 times of:
  All O(H,H) groups
2.a Free rotating group:
 O1(H1A,H1B)
2.b Aromatic/amide H refined with riding coordinates:
 C2(H2), C3(H3), C4(H4), C5(H5)
2.c X=CH2 refined with riding coordinates:
 N4(H4A,H4B), N5(H5A,H5B)
;
_olex2_submission_special_instructions 'No special instructions were received'

loop_
_space_group_symop_operation_xyz
'x, y, z'
'-x, y+1/2, -z+1/2'
'-x, -y, -z'
'x, -y-1/2, z-1/2'

loop_
_atom_site_label
_atom_site_type_symbol
_atom_site_fract_x
_atom_site_fract_y
_atom_site_fract_z
_atom_site_U_iso_or_equiv
_atom_site_adp_type
_atom_site_occupancy
_atom_site_site_symmetry_order
_atom_site_calc_flag
_atom_site_refinement_flags_posn
_atom_site_refinement_flags_adp
_atom_site_refinement_flags_occupancy
_atom_site_disorder_assembly
_atom_site_disorder_group
Se1 Se 0.10411(3) 0.50327(2) 0.21453(2) 0.00945(7) Uani 1 1 d . . . . .
N1 N 0.0679(2) 0.58136(12) 0.34736(19) 0.0111(3) Uani 1 1 d . . . . .
N2 N 0.2694(2) 0.47708(12) 0.4984(2) 0.0096(3) Uani 1 1 d . . . . .
N3 N 0.1808(3) 0.59901(12) 0.60808(19) 0.0112(3) Uani 1 1 d . . . . .
N4 N 0.1307(3) 0.71710(13) 0.7382(2) 0.0161(4) Uani 1 1 d . . . . .
H4A H 0.077672 0.768711 0.745288 0.019 Uiso 1 1 calc R U . . .
H4B H 0.208750 0.691467 0.816639 0.019 Uiso 1 1 calc R U . . .
N5 N -0.0257(3) 0.71764(14) 0.4910(2) 0.0152(4) Uani 1 1 d . . . . .
H5A H -0.052216 0.692775 0.404435 0.018 Uiso 1 1 calc R U . . .
H5B H -0.077557 0.769171 0.500314 0.018 Uiso 1 1 calc R U . . .
C1 C 0.2633(3) 0.43843(13) 0.3711(2) 0.0093(3) Uani 1 1 d . . . . .
C2 C 0.3673(3) 0.36076(14) 0.3740(2) 0.0121(4) Uani 1 1 d . . . . .
H2 H 0.365092 0.333065 0.286194 0.015 Uiso 1 1 calc R U . . .
C3 C 0.4729(3) 0.32540(15) 0.5069(2) 0.0135(4) Uani 1 1 d . . . . .
H3 H 0.546270 0.273365 0.510920 0.016 Uiso 1 1 calc R U . . .
C4 C 0.4736(3) 0.36526(14) 0.6366(2) 0.0139(4) Uani 1 1 d . . . . .
H4 H 0.544518 0.339290 0.727770 0.017 Uiso 1 1 calc R U . . .
C5 C 0.3720(3) 0.44154(14) 0.6313(2) 0.0111(3) Uani 1 1 d . . . . .
H5 H 0.372620 0.469487 0.718474 0.013 Uiso 1 1 calc R U . . .
C6 C 0.1617(3) 0.55906(13) 0.4815(2) 0.0103(3) Uani 1 1 d . . . . .
C7 C 0.0926(3) 0.67739(14) 0.6074(2) 0.0111(3) Uani 1 1 d . . . . .
Cl1 Cl 0.74833(7) 0.60358(3) 0.99889(6) 0.01365(11) Uani 1 1 d . . . . .
O1 O 0.3495(2) 0.61533(11) 0.99675(19) 0.0171(3) Uani 1 1 d G . . . .
H1A H 0.306768 0.560148 0.989972 0.026 Uiso 1 1 d G U . . .
H1B H 0.456529 0.608728 0.991744 0.026 Uiso 1 1 d G U . . .

loop_
_atom_site_aniso_label
_atom_site_aniso_U_11
_atom_site_aniso_U_22
_atom_site_aniso_U_33
_atom_site_aniso_U_23
_atom_site_aniso_U_13
_atom_site_aniso_U_12
Se1 0.01348(12) 0.00812(11) 0.00657(11) 0.00002(6) 0.00339(8) 0.00142(6)
N1 0.0154(8) 0.0092(7) 0.0077(7) -0.0010(6) 0.0030(6) 0.0022(6)
N2 0.0126(8) 0.0066(6) 0.0089(7) -0.0006(6) 0.0032(6) 0.0001(6)
N3 0.0164(8) 0.0089(7) 0.0085(7) -0.0014(6) 0.0047(6) 0.0009(6)
N4 0.0236(9) 0.0121(8) 0.0134(8) -0.0037(7) 0.0077(7) 0.0019(7)
N5 0.0207(9) 0.0119(8) 0.0145(9) 0.0015(6) 0.0082(7) 0.0058(7)
C1 0.0130(8) 0.0078(7) 0.0062(7) -0.0001(6) 0.0025(7) 0.0004(6)
C2 0.0144(9) 0.0091(8) 0.0129(9) -0.0005(7) 0.0050(7) 0.0010(7)
C3 0.0151(9) 0.0105(8) 0.0137(9) 0.0010(7) 0.0039(8) 0.0014(7)
C4 0.0176(9) 0.0107(8) 0.0122(9) 0.0031(7) 0.0041(7) 0.0018(7)
C5 0.0149(9) 0.0111(8) 0.0052(7) 0.0016(7) 0.0010(7) 0.0007(7)
C6 0.0128(8) 0.0071(7) 0.0132(8) 0.0003(7) 0.0075(7) 0.0013(7)
C7 0.0149(9) 0.0086(8) 0.0126(8) -0.0005(7) 0.0082(7) -0.0012(7)
Cl1 0.0160(2) 0.0103(2) 0.0149(2) 0.00074(17) 0.00579(18) -0.00040(17)
O1 0.0191(8) 0.0133(7) 0.0202(8) -0.0013(6) 0.0089(7) -0.0028(6)

loop_
_atom_type_symbol
_atom_type_description
_atom_type_scat_dispersion_real
_atom_type_scat_dispersion_imag
_atom_type_scat_source
C C 0.0033 0.0016 'International Tables Vol C Tables 4.2.6.8 and 6.1.1.4'
H H 0.0000 0.0000 'International Tables Vol C Tables 4.2.6.8 and 6.1.1.4'
Cl Cl 0.1484 0.1585 'International Tables Vol C Tables 4.2.6.8 and 6.1.1.4'
N N 0.0061 0.0033 'International Tables Vol C Tables 4.2.6.8 and 6.1.1.4'
O O 0.0106 0.0060 'International Tables Vol C Tables 4.2.6.8 and 6.1.1.4'
Se Se -0.0929 2.2259 'International Tables Vol C Tables 4.2.6.8 and 6.1.1.4'

loop_
_geom_angle_atom_site_label_1
_geom_angle_atom_site_label_2
_geom_angle_atom_site_label_3
_geom_angle
_geom_angle_site_symmetry_1
_geom_angle_site_symmetry_3
_geom_angle_publ_flag
N1 Se1 C1 87.74(9) . . ?
C6 N1 Se1 112.86(14) . . ?
C1 N2 C5 122.28(18) . . ?
C1 N2 C6 114.54(17) . . ?
C5 N2 C6 123.17(17) . . ?
C6 N3 C7 119.16(18) . . ?
H4A N4 H4B 120.0 . . ?
C7 N4 H4A 120.0 . . ?
C7 N4 H4B 120.0 . . ?
H5A N5 H5B 120.0 . . ?
C7 N5 H5A 120.0 . . ?
C7 N5 H5B 120.0 . . ?
N2 C1 Se1 109.84(14) . . ?
N2 C1 C2 119.64(18) . . ?
C2 C1 Se1 130.51(15) . . ?
C1 C2 H2 120.8 . . ?
C3 C2 C1 118.50(19) . . ?
C3 C2 H2 120.8 . . ?
C2 C3 H3 119.6 . . ?
C2 C3 C4 120.8(2) . . ?
C4 C3 H3 119.6 . . ?
C3 C4 H4 120.1 . . ?
C5 C4 C3 119.8(2) . . ?
C5 C4 H4 120.1 . . ?
N2 C5 H5 120.5 . . ?
C4 C5 N2 118.99(19) . . ?
C4 C5 H5 120.5 . . ?
N1 C6 N2 114.93(17) . . ?
N1 C6 N3 131.93(19) . . ?
N3 C6 N2 113.12(18) . . ?
N3 C7 N4 115.44(19) . . ?
N5 C7 N3 125.90(19) . . ?
N5 C7 N4 118.7(2) . . ?
H1A O1 H1B 104.5 . . ?

loop_
_geom_bond_atom_site_label_1
_geom_bond_atom_site_label_2
_geom_bond_distance
_geom_bond_site_symmetry_2
_geom_bond_publ_flag
Se1 N1 1.8370(18) . ?
Se1 C1 1.861(2) . ?
N1 C6 1.302(3) . ?
N2 C1 1.362(3) . ?
N2 C5 1.370(3) . ?
N2 C6 1.447(3) . ?
N3 C6 1.336(3) . ?
N3 C7 1.343(3) . ?
N4 H4A 0.8800 . ?
N4 H4B 0.8800 . ?
N4 C7 1.345(3) . ?
N5 H5A 0.8800 . ?
N5 H5B 0.8800 . ?
N5 C7 1.328(3) . ?
C1 C2 1.398(3) . ?
C2 H2 0.9500 . ?
C2 C3 1.374(3) . ?
C3 H3 0.9500 . ?
C3 C4 1.403(3) . ?
C4 H4 0.9500 . ?
C4 C5 1.366(3) . ?
C5 H5 0.9500 . ?
O1 H1A 0.8698 . ?
O1 H1B 0.8698 . ?

loop_
_geom_torsion_atom_site_label_1
_geom_torsion_atom_site_label_2
_geom_torsion_atom_site_label_3
_geom_torsion_atom_site_label_4
_geom_torsion
_geom_torsion_site_symmetry_1
_geom_torsion_site_symmetry_2
_geom_torsion_site_symmetry_3
_geom_torsion_site_symmetry_4
_geom_torsion_publ_flag
Se1 N1 C6 N2 -1.7(2) . . . . ?
Se1 N1 C6 N3 176.58(19) . . . . ?
Se1 C1 C2 C3 -178.91(17) . . . . ?
N1 Se1 C1 N2 1.70(15) . . . . ?
N1 Se1 C1 C2 -179.1(2) . . . . ?
N2 C1 C2 C3 0.2(3) . . . . ?
C1 Se1 N1 C6 0.05(16) . . . . ?
C1 N2 C5 C4 0.8(3) . . . . ?
C1 N2 C6 N1 3.2(3) . . . . ?
C1 N2 C6 N3 -175.41(18) . . . . ?
C1 C2 C3 C4 1.2(3) . . . . ?
C2 C3 C4 C5 -1.7(3) . . . . ?
C3 C4 C5 N2 0.7(3) . . . . ?
C5 N2 C1 Se1 178.05(16) . . . . ?
C5 N2 C1 C2 -1.3(3) . . . . ?
C5 N2 C6 N1 -177.84(19) . . . . ?
C5 N2 C6 N3 3.5(3) . . . . ?
C6 N2 C1 Se1 -3.0(2) . . . . ?
C6 N2 C1 C2 177.67(18) . . . . ?
C6 N2 C5 C4 -178.08(19) . . . . ?
C6 N3 C7 N4 -174.67(19) . . . . ?
C6 N3 C7 N5 5.2(3) . . . . ?
C7 N3 C6 N1 -0.4(3) . . . . ?
C7 N3 C6 N2 177.91(18) . . . . ?
